data_7047983
loop_
_publ_author_name
'Szynkiewicz, Natalia'
'Ponikiewski, \/Lukasz'
'Grubba, Rafa\/l'

_publ_section_title
;
 Symmetrical and unsymmetrical diphosphanes with diversified alkyl, aryl,
 and amino substituents.
;
_journal_issue 47
_journal_name_full 'Dalton transactions (Cambridge, England : 2003)'
_journal_page_first 16885
_journal_page_last 16894
_journal_paper_doi 10.1039/c8dt03775b
_journal_volume 47
_journal_year 2018
_chemical_absolute_configuration rm
_chemical_formula_moiety 'C20 H37 N P2'
_chemical_formula_sum 'C20 H37 N P2'
_chemical_formula_weight 353.45
_chemical_properties_physical Air-sensitive,Moisture-sensitive,Oxygen-sensitive
_space_group_IT_number 29
_space_group_name_Hall 'P 2c -2ac'
_space_group_name_H-M_alt 'P c a 21'
_symmetry_cell_setting orthorhombic
_symmetry_Int_Tables_number 29
_symmetry_space_group_name_Hall 'P 2c -2ac'
_symmetry_space_group_name_H-M 'P c a 21'
_atom_sites_solution_hydrogens geom
_atom_sites_solution_primary 'iterative - e.g. charge flipping method'
_atom_sites_solution_secondary 'iterative - e.g. charge flipping method'
_audit_conform_dict_location ftp://ftp.iucr.org/pub/cif_core.dic
_audit_conform_dict_name cif_core.dic
_audit_conform_dict_version 2.4.3
_audit_creation_date 2018-08-28T20:39:33-00:00
_audit_creation_method 'WinGX routine CIF_UPDATE'
_audit_update_record
;
2018-09-12 deposited with the CCDC.
2018-11-06 downloaded from the CCDC.
;
_cell_angle_alpha 90
_cell_angle_beta 90
_cell_angle_gamma 90
_cell_formula_units_Z 4
_cell_length_a 14.3144(10)
_cell_length_b 12.1120(9)
_cell_length_c 12.1179(10)
_cell_measurement_reflns_used 4488
_cell_measurement_temperature 120(2)
_cell_measurement_theta_max 66.34
_cell_measurement_theta_min 3.65
_cell_measurement_wavelength 1.54186
_cell_volume 2101.0(3)
_computing_cell_refinement
;
X-Area Recipe 1.33.0.0 (STOE, 2015)
;
_computing_data_collection
;
X-Area WinXpose 2.0.22.0 (STOE, 2016)
;
_computing_data_reduction
;
X-Area Integrate 1.72.0.0 (STOE, 2018)
X-Area X-Red32 1.63.4.0 (STOE, 2017) 
;
_computing_molecular_graphics 'Ortep for Windows (Farrugia, 2012)'
_computing_publication_material 'WinGX publication routines (Farrugia, 2012)'
_computing_structure_refinement 'SHELXL-2018/1 (Sheldrick, 2018)'
_computing_structure_solution 'SUPERFLIP (Palatinus & Chapuis,2007)'
_diffrn_ambient_temperature 120(2)
_diffrn_detector 'image plate (34 cm diameter)'
_diffrn_detector_area_resol_mean 6.67
_diffrn_detector_type 'STOE Imaging Plate'
_diffrn_measured_fraction_theta_full 0.965
_diffrn_measured_fraction_theta_max 0.965
_diffrn_measurement_details ' 512 frames, detector distance = 50 mm'
_diffrn_measurement_device '2-circle diffractometer'
_diffrn_measurement_device_type 'STOE IPDS 2T'
_diffrn_measurement_method 'rotation method, \w scans'
_diffrn_radiation_collimation '0.6 mm diameter'
_diffrn_radiation_monochromator 'parabolic x-ray mirror'
_diffrn_radiation_polarisn_norm 270
_diffrn_radiation_probe x-ray
_diffrn_radiation_type CuK\a
_diffrn_radiation_wavelength 1.54186
_diffrn_reflns_av_R_equivalents 0.0811
_diffrn_reflns_av_unetI/netI 0.0496
_diffrn_reflns_Laue_measured_fraction_full 0.965
_diffrn_reflns_Laue_measured_fraction_max 0.965
_diffrn_reflns_limit_h_max 16
_diffrn_reflns_limit_h_min -16
_diffrn_reflns_limit_k_max 10
_diffrn_reflns_limit_k_min -14
_diffrn_reflns_limit_l_max 11
_diffrn_reflns_limit_l_min -12
_diffrn_reflns_number 9628
_diffrn_reflns_point_group_measured_fraction_full 0.88
_diffrn_reflns_point_group_measured_fraction_max 0.88
_diffrn_reflns_theta_full 65.998
_diffrn_reflns_theta_max 65.998
_diffrn_reflns_theta_min 3.649
_diffrn_source 'GeniX Cu, 0.05 x 0.05 mm2 microfocus'
_diffrn_source_current 0.600
_diffrn_source_power 0.030
_diffrn_source_voltage 50
_exptl_absorpt_coefficient_mu 1.86
_exptl_absorpt_correction_T_max 0.6765
_exptl_absorpt_correction_T_min 0.4883
_exptl_absorpt_correction_type integration
_exptl_absorpt_process_details
;
STOE X-Red32, absorption correction by Gaussian integration, analogous to
P. Coppens, "The Evaluation of Absorption and Extinction in Single-Crystal
Structure Analysis", published in
F. R. Ahmed (Editor), "Crystallographic Computing",
Munksgaard, Copenhagen (1970), 255 - 270
;
_exptl_crystal_colour colourless
_exptl_crystal_density_diffrn 1.117
_exptl_crystal_density_method 'not measured'
_exptl_crystal_description block
_exptl_crystal_F_000 776
_exptl_crystal_size_max 0.22
_exptl_crystal_size_mid 0.22
_exptl_crystal_size_min 0.17
_refine_diff_density_max 0.384
_refine_diff_density_min -0.743
_refine_diff_density_rms 0.105
_refine_ls_abs_structure_details
;
 Classical Flack method preferred over Parsons because s.u. lower.
;
_refine_ls_abs_structure_Flack 0.10(5)
_refine_ls_extinction_method none
_refine_ls_goodness_of_fit_ref 1.107
_refine_ls_hydrogen_treatment constr
_refine_ls_matrix_type full
_refine_ls_number_constraints 0
_refine_ls_number_parameters 208
_refine_ls_number_reflns 3235
_refine_ls_number_restraints 1
_refine_ls_restrained_S_all 1.107
_refine_ls_R_factor_all 0.0668
_refine_ls_R_factor_gt 0.0602
_refine_ls_shift/su_max 0
_refine_ls_shift/su_mean 0
_refine_ls_structure_factor_coef Fsqd
_refine_ls_weighting_details 'w=1/[\s^2^(Fo^2^)+(0.1207P)^2^+1.2197P] where P=(Fo^2^+2Fc^2^)/3'
_refine_ls_weighting_scheme calc
_refine_ls_wR_factor_gt 0.162
_refine_ls_wR_factor_ref 0.1785
_reflns_Friedel_coverage 0.729
_reflns_Friedel_fraction_full 0.784
_reflns_Friedel_fraction_max 0.784
_reflns_number_gt 2948
_reflns_number_total 3235
_reflns_threshold_expression 'I > 2\s(I)'
_cod_data_source_file c8dt03775b2.cif
_cod_data_source_block shelx_CCDC11
_cod_depositor_comments 'Adding full bibliography for 7047971--7047984.cif.'
_cod_database_code 7047983

loop_
_symmetry_equiv_pos_as_xyz
'x, y, z'
'-x, -y, z+1/2'
'x+1/2, -y, z'
'-x+1/2, y, z+1/2'

loop_
_atom_site_label
_atom_site_type_symbol
_atom_site_fract_x
_atom_site_fract_y
_atom_site_fract_z
_atom_site_U_iso_or_equiv
_atom_site_adp_type
_atom_site_occupancy
_atom_site_site_symmetry_order
_atom_site_calc_flag
_atom_site_refinement_flags_posn
_atom_site_refinement_flags_adp
C1 C 0.6998(4) 0.9322(5) 0.7355(5) 0.0286(13) Uani 1 1 d . .
C2 C 0.6823(4) 1.0175(5) 0.8100(6) 0.0329(13) Uani 1 1 d . .
H2 H 0.675322 1.000829 0.88618 0.04 Uiso 1 1 calc R U
C3 C 0.6749(4) 1.1260(5) 0.7750(6) 0.0362(15) Uani 1 1 d . .
H3 H 0.663009 1.182663 0.827453 0.043 Uiso 1 1 calc R U
C4 C 0.6844(4) 1.1528(5) 0.6650(6) 0.0382(14) Uani 1 1 d . .
H4 H 0.679697 1.2274 0.641476 0.046 Uiso 1 1 calc R U
C5 C 0.7011(4) 1.0695(5) 0.5892(6) 0.0337(14) Uani 1 1 d . .
H5 H 0.707412 1.08702 0.513195 0.04 Uiso 1 1 calc R U
C6 C 0.7087(4) 0.9595(4) 0.6240(6) 0.0294(13) Uani 1 1 d . .
H6 H 0.720004 0.903008 0.571233 0.035 Uiso 1 1 calc R U
C7 C 0.8435(4) 0.7673(5) 0.7618(5) 0.0304(14) Uani 1 1 d . .
C8 C 0.8941(4) 0.8686(5) 0.8109(6) 0.0382(15) Uani 1 1 d . .
H8A H 0.877432 0.87626 0.888925 0.057 Uiso 1 1 calc R U
H8B H 0.96178 0.858536 0.804076 0.057 Uiso 1 1 calc R U
H8C H 0.875189 0.935171 0.770745 0.057 Uiso 1 1 calc R U
C9 C 0.8712(4) 0.7584(5) 0.6408(5) 0.0334(14) Uani 1 1 d . .
H9A H 0.850327 0.824561 0.601256 0.05 Uiso 1 1 calc R U
H9B H 0.9393 0.752052 0.635049 0.05 Uiso 1 1 calc R U
H9C H 0.841917 0.692989 0.608166 0.05 Uiso 1 1 calc R U
C10 C 0.8743(4) 0.6660(5) 0.8279(6) 0.0365(15) Uani 1 1 d . .
H10A H 0.85527 0.674733 0.905125 0.055 Uiso 1 1 calc R U
H10B H 0.845048 0.599703 0.797093 0.055 Uiso 1 1 calc R U
H10C H 0.942431 0.658766 0.823976 0.055 Uiso 1 1 calc R U
C11 C 0.6339(4) 0.5520(5) 0.6968(6) 0.0350(15) Uani 1 1 d . .
C12 C 0.7190(4) 0.5132(5) 0.6318(7) 0.0455(18) Uani 1 1 d . .
H12A H 0.7131 0.536912 0.554808 0.068 Uiso 1 1 calc R U
H12B H 0.775628 0.545323 0.663961 0.068 Uiso 1 1 calc R U
H12C H 0.722884 0.432505 0.634914 0.068 Uiso 1 1 calc R U
C13 C 0.6413(5) 0.5162(5) 0.8173(6) 0.0412(16) Uani 1 1 d . .
H13A H 0.586101 0.54176 0.857774 0.062 Uiso 1 1 calc R U
H13B H 0.644837 0.435466 0.821176 0.062 Uiso 1 1 calc R U
H13C H 0.697581 0.548283 0.850223 0.062 Uiso 1 1 calc R U
C14 C 0.5485(4) 0.4966(5) 0.6444(7) 0.0442(17) Uani 1 1 d . .
H14A H 0.491901 0.519406 0.683844 0.066 Uiso 1 1 calc R U
H14B H 0.543675 0.518802 0.566796 0.066 Uiso 1 1 calc R U
H14C H 0.555158 0.416218 0.648916 0.066 Uiso 1 1 calc R U
C15 C 0.4454(4) 0.7969(4) 0.6517(6) 0.0314(14) Uani 1 1 d . .
H15 H 0.390098 0.814193 0.699175 0.038 Uiso 1 1 calc R U
C16 C 0.4107(5) 0.7196(5) 0.5611(6) 0.0404(16) Uani 1 1 d . .
H16A H 0.364608 0.758205 0.515427 0.061 Uiso 1 1 calc R U
H16B H 0.463525 0.696633 0.515086 0.061 Uiso 1 1 calc R U
H16C H 0.38174 0.654442 0.594641 0.061 Uiso 1 1 calc R U
C17 C 0.4781(4) 0.9057(5) 0.6031(6) 0.0345(14) Uani 1 1 d . .
H17A H 0.4288 0.936341 0.556 0.052 Uiso 1 1 calc R U
H17B H 0.492042 0.95763 0.662804 0.052 Uiso 1 1 calc R U
H17C H 0.534466 0.893278 0.558919 0.052 Uiso 1 1 calc R U
C18 C 0.4918(4) 0.7380(5) 0.8429(5) 0.0291(13) Uani 1 1 d . .
H18 H 0.546177 0.70414 0.882114 0.035 Uiso 1 1 calc R U
C19 C 0.4059(4) 0.6635(5) 0.8643(6) 0.0399(16) Uani 1 1 d . .
H19A H 0.392319 0.661992 0.943567 0.06 Uiso 1 1 calc R U
H19B H 0.351801 0.692937 0.824431 0.06 Uiso 1 1 calc R U
H19C H 0.419197 0.588465 0.838535 0.06 Uiso 1 1 calc R U
C20 C 0.4758(4) 0.8518(5) 0.8930(6) 0.0351(14) Uani 1 1 d . .
H20A H 0.460044 0.843972 0.9713 0.053 Uiso 1 1 calc R U
H20B H 0.532756 0.896077 0.885561 0.053 Uiso 1 1 calc R U
H20C H 0.424313 0.888513 0.85435 0.053 Uiso 1 1 calc R U
N1 N 0.5159(3) 0.7438(4) 0.7248(5) 0.0306(11) Uani 1 1 d . .
P1 P 0.71465(9) 0.79183(10) 0.79295(13) 0.0274(4) Uani 1 1 d . .
P2 P 0.62055(9) 0.70626(11) 0.66934(13) 0.0271(4) Uani 1 1 d . .

loop_
_atom_site_aniso_label
_atom_site_aniso_U_11
_atom_site_aniso_U_22
_atom_site_aniso_U_33
_atom_site_aniso_U_23
_atom_site_aniso_U_13
_atom_site_aniso_U_12
C1 0.023(3) 0.037(3) 0.026(4) -0.007(3) 0.000(2) -0.002(2)
C2 0.031(3) 0.036(3) 0.032(4) -0.010(3) -0.001(3) -0.004(2)
C3 0.032(3) 0.027(3) 0.049(5) -0.006(3) 0.000(3) 0.000(2)
C4 0.031(3) 0.036(3) 0.047(4) -0.003(3) 0.001(3) 0.000(2)
C5 0.029(3) 0.036(3) 0.035(4) 0.006(3) -0.001(3) -0.004(2)
C6 0.024(2) 0.022(3) 0.042(4) 0.002(2) 0.001(2) 0.0007(19)
C7 0.024(3) 0.038(3) 0.029(4) 0.001(2) 0.000(2) -0.002(2)
C8 0.032(3) 0.044(3) 0.039(4) -0.006(3) -0.006(3) -0.002(2)
C9 0.032(3) 0.038(3) 0.030(4) 0.003(3) 0.002(3) 0.005(2)
C10 0.032(3) 0.040(3) 0.037(4) 0.010(3) -0.001(3) 0.004(2)
C11 0.037(3) 0.029(3) 0.039(4) -0.005(3) 0.005(3) 0.000(2)
C12 0.039(3) 0.033(3) 0.064(5) -0.006(3) 0.004(3) 0.002(2)
C13 0.044(3) 0.035(3) 0.045(5) 0.002(3) 0.005(3) 0.004(3)
C14 0.036(3) 0.041(3) 0.055(5) -0.007(3) 0.007(3) -0.006(3)
C15 0.020(3) 0.042(3) 0.032(4) 0.001(2) -0.003(3) 0.002(2)
C16 0.033(3) 0.047(4) 0.041(4) 0.001(3) -0.005(3) -0.004(3)
C17 0.030(3) 0.035(3) 0.038(4) 0.005(3) -0.001(3) 0.006(2)
C18 0.029(3) 0.034(3) 0.025(3) 0.004(2) 0.006(2) 0.003(2)
C19 0.035(3) 0.041(3) 0.044(4) 0.006(3) 0.011(3) -0.002(3)
C20 0.036(3) 0.038(3) 0.031(4) -0.002(3) 0.003(3) 0.004(3)
N1 0.031(2) 0.031(2) 0.030(3) 0.002(2) 0.000(2) 0.000(2)
P1 0.0247(7) 0.0321(7) 0.0254(9) -0.0009(6) -0.0007(6) 0.0005(5)
P2 0.0248(7) 0.0302(7) 0.0264(9) -0.0008(6) 0.0005(6) -0.0008(5)

loop_
_atom_type_symbol
_atom_type_description
_atom_type_scat_dispersion_real
_atom_type_scat_dispersion_imag
_atom_type_scat_source
C C 0.0181 0.0091 'International Tables Vol C Tables 4.2.6.8 and 6.1.1.4'
H H 0 0 'International Tables Vol C Tables 4.2.6.8 and 6.1.1.4'
N N 0.0311 0.018 'International Tables Vol C Tables 4.2.6.8 and 6.1.1.4'
P P 0.2955 0.4335 'International Tables Vol C Tables 4.2.6.8 and 6.1.1.4'

loop_
_exptl_crystal_face_index_h
_exptl_crystal_face_index_k
_exptl_crystal_face_index_l
_exptl_crystal_face_perp_dist
0 0 1 0.0840
0 0 -1 0.1610
0 1 0 0.2290
0 -1 0 0.2880
-1 0 0 0.1380
1 0 0 0.1080

loop_
_geom_angle_atom_site_label_1
_geom_angle_atom_site_label_2
_geom_angle_atom_site_label_3
_geom_angle
C2 C1 C6 117.9(6)
C2 C1 P1 117.3(5)
C6 C1 P1 124.8(4)
C3 C2 C1 121.2(7)
C3 C2 H2 119.4
C1 C2 H2 119.4
C4 C3 C2 120.7(6)
C4 C3 H3 119.6
C2 C3 H3 119.6
C3 C4 C5 119.1(6)
C3 C4 H4 120.4
C5 C4 H4 120.4
C4 C5 C6 120.5(6)
C4 C5 H5 119.8
C6 C5 H5 119.8
C1 C6 C5 120.5(6)
C1 C6 H6 119.7
C5 C6 H6 119.7
C9 C7 C10 111.9(5)
C9 C7 C8 107.7(5)
C10 C7 C8 107.4(5)
C9 C7 P1 117.0(4)
C10 C7 P1 107.5(4)
C8 C7 P1 104.7(4)
C7 C8 H8A 109.5
C7 C8 H8B 109.5
H8A C8 H8B 109.5
C7 C8 H8C 109.5
H8A C8 H8C 109.5
H8B C8 H8C 109.5
C7 C9 H9A 109.5
C7 C9 H9B 109.5
H9A C9 H9B 109.5
C7 C9 H9C 109.5
H9A C9 H9C 109.5
H9B C9 H9C 109.5
C7 C10 H10A 109.5
C7 C10 H10B 109.5
H10A C10 H10B 109.5
C7 C10 H10C 109.5
H10A C10 H10C 109.5
H10B C10 H10C 109.5
C12 C11 C13 110.6(5)
C12 C11 C14 106.7(5)
C13 C11 C14 109.1(5)
C12 C11 P2 107.0(4)
C13 C11 P2 116.9(4)
C14 C11 P2 106.0(4)
C11 C12 H12A 109.5
C11 C12 H12B 109.5
H12A C12 H12B 109.5
C11 C12 H12C 109.5
H12A C12 H12C 109.5
H12B C12 H12C 109.5
C11 C13 H13A 109.5
C11 C13 H13B 109.5
H13A C13 H13B 109.5
C11 C13 H13C 109.5
H13A C13 H13C 109.5
H13B C13 H13C 109.5
C11 C14 H14A 109.5
C11 C14 H14B 109.5
H14A C14 H14B 109.5
C11 C14 H14C 109.5
H14A C14 H14C 109.5
H14B C14 H14C 109.5
N1 C15 C17 113.4(4)
N1 C15 C16 112.6(5)
C17 C15 C16 110.7(6)
N1 C15 H15 106.6
C17 C15 H15 106.6
C16 C15 H15 106.6
C15 C16 H16A 109.5
C15 C16 H16B 109.5
H16A C16 H16B 109.5
C15 C16 H16C 109.5
H16A C16 H16C 109.5
H16B C16 H16C 109.5
C15 C17 H17A 109.5
C15 C17 H17B 109.5
H17A C17 H17B 109.5
C15 C17 H17C 109.5
H17A C17 H17C 109.5
H17B C17 H17C 109.5
N1 C18 C20 112.3(5)
N1 C18 C19 112.1(5)
C20 C18 C19 109.9(5)
N1 C18 H18 107.4
C20 C18 H18 107.4
C19 C18 H18 107.4
C18 C19 H19A 109.5
C18 C19 H19B 109.5
H19A C19 H19B 109.5
C18 C19 H19C 109.5
H19A C19 H19C 109.5
H19B C19 H19C 109.5
C18 C20 H20A 109.5
C18 C20 H20B 109.5
H20A C20 H20B 109.5
C18 C20 H20C 109.5
H20A C20 H20C 109.5
H20B C20 H20C 109.5
C18 N1 C15 116.1(5)
C18 N1 P2 125.2(4)
C15 N1 P2 118.5(4)
C1 P1 C7 100.4(2)
C1 P1 P2 95.94(19)
C7 P1 P2 111.9(2)
N1 P2 C11 106.3(3)
N1 P2 P1 98.0(2)
C11 P2 P1 105.8(2)

loop_
_geom_bond_atom_site_label_1
_geom_bond_atom_site_label_2
_geom_bond_distance
C1 C2 1.394(8)
C1 C6 1.398(9)
C1 P1 1.849(6)
C2 C3 1.385(8)
C2 H2 0.95
C3 C4 1.379(10)
C3 H3 0.95
C4 C5 1.385(9)
C4 H4 0.95
C5 C6 1.401(8)
C5 H5 0.95
C6 H6 0.95
C7 C9 1.523(9)
C7 C10 1.531(8)
C7 C8 1.544(8)
C7 P1 1.905(6)
C8 H8A 0.98
C8 H8B 0.98
C8 H8C 0.98
C9 H9A 0.98
C9 H9B 0.98
C9 H9C 0.98
C10 H10A 0.98
C10 H10B 0.98
C10 H10C 0.98
C11 C12 1.524(9)
C11 C13 1.526(10)
C11 C14 1.533(8)
C11 P2 1.907(6)
C12 H12A 0.98
C12 H12B 0.98
C12 H12C 0.98
C13 H13A 0.98
C13 H13B 0.98
C13 H13C 0.98
C14 H14A 0.98
C14 H14B 0.98
C14 H14C 0.98
C15 N1 1.489(8)
C15 C17 1.518(8)
C15 C16 1.525(9)
C15 H15 1
C16 H16A 0.98
C16 H16B 0.98
C16 H16C 0.98
C17 H17A 0.98
C17 H17B 0.98
C17 H17C 0.98
C18 N1 1.474(8)
C18 C20 1.523(8)
C18 C19 1.547(8)
C18 H18 1
C19 H19A 0.98
C19 H19B 0.98
C19 H19C 0.98
C20 H20A 0.98
C20 H20B 0.98
C20 H20C 0.98
N1 P2 1.704(5)
P1 P2 2.265(2)

loop_
_geom_torsion_atom_site_label_1
_geom_torsion_atom_site_label_2
_geom_torsion_atom_site_label_3
_geom_torsion_atom_site_label_4
_geom_torsion
C6 C1 C2 C3 -0.7(8)
P1 C1 C2 C3 176.7(4)
C1 C2 C3 C4 0.1(8)
C2 C3 C4 C5 0.4(8)
C3 C4 C5 C6 -0.4(8)
C2 C1 C6 C5 0.7(8)
P1 C1 C6 C5 -176.5(4)
C4 C5 C6 C1 -0.1(8)
C20 C18 N1 C15 -59.4(6)
C19 C18 N1 C15 64.9(6)
C20 C18 N1 P2 114.4(5)
C19 C18 N1 P2 -121.2(5)
C17 C15 N1 C18 112.5(6)
C16 C15 N1 C18 -120.9(6)
C17 C15 N1 P2 -61.7(6)
C16 C15 N1 P2 64.9(6)
C2 C1 P1 C7 -112.6(4)
C6 C1 P1 C7 64.6(5)
C2 C1 P1 P2 133.9(4)
C6 C1 P1 P2 -48.9(5)
C18 N1 P2 C11 63.2(5)
C15 N1 P2 C11 -123.1(4)
C18 N1 P2 P1 -46.0(5)
C15 N1 P2 P1 127.7(4)
